data_4106681
loop_
_publ_author_name
'Gui-Chao Kuang'
'Pampa M. Guha'
'Wendy S. Brotherton'
'J. Tyler Simmons'
'Lisa A. Stankee'
'Brian T. Nguyen'
'Ronald J. Clark'
'Lei Zhu'

_publ_section_title
;
 Experimental Investigation on the Mechanism of Chelation-Assisted,
 Copper(II) Acetate-Accelerated Azide-Alkyne Cycloaddition
;
_journal_name_full 'Journal of the American Chemical Society'
_journal_page_first 13984
_journal_page_last 14001
_journal_paper_doi 10.1021/ja203733q
_journal_volume 133
_journal_year 2011
_chemical_formula_moiety 'C20 H24 Cu2 N8 O8'
_chemical_formula_sum 'C20 H24 Cu2 N8 O8'
_chemical_formula_weight 631.55
_chemical_name_systematic
; 
 ? 
;
_space_group_IT_number 14
_symmetry_cell_setting monoclinic
_symmetry_space_group_name_Hall '-P 2ybc'
_symmetry_space_group_name_H-M 'P 1 21/c 1'
_atom_sites_solution_hydrogens geom
_atom_sites_solution_primary direct
_atom_sites_solution_secondary difmap
_audit_creation_method SHELXL-97
_cell_angle_alpha 90.00
_cell_angle_beta 114.4480(10)
_cell_angle_gamma 90.00
_cell_formula_units_Z 2
_cell_length_a 8.1756(5)
_cell_length_b 19.3065(13)
_cell_length_c 8.7629(6)
_cell_measurement_reflns_used 7984
_cell_measurement_temperature 163(2)
_cell_measurement_theta_max 28.89
_cell_measurement_theta_min 2.74
_cell_volume 1259.14(14)
_computing_cell_refinement 'Bruker SAINT'
_computing_data_collection 'Bruker APEX2'
_computing_data_reduction 'Bruker SAINT'
_computing_molecular_graphics 'Bruker SHELXTL'
_computing_publication_material 'Bruker SHELXTL'
_computing_structure_refinement 'SHELXL-97 (Sheldrick, 2008)'
_computing_structure_solution 'SHELXS-97 (Sheldrick, 2008)'
_diffrn_ambient_temperature 163(2)
_diffrn_measured_fraction_theta_full 1.000
_diffrn_measured_fraction_theta_max 1.000
_diffrn_measurement_device_type 'Bruker APEX-II CCD'
_diffrn_measurement_method '\f and \w scans'
_diffrn_radiation_monochromator graphite
_diffrn_radiation_source 'fine-focus sealed tube'
_diffrn_radiation_type MoK\a
_diffrn_radiation_wavelength 0.71073
_diffrn_reflns_av_R_equivalents 0.0203
_diffrn_reflns_av_sigmaI/netI 0.0164
_diffrn_reflns_limit_h_max 10
_diffrn_reflns_limit_h_min -10
_diffrn_reflns_limit_k_max 24
_diffrn_reflns_limit_k_min -24
_diffrn_reflns_limit_l_max 11
_diffrn_reflns_limit_l_min -11
_diffrn_reflns_number 12565
_diffrn_reflns_theta_full 27.10
_diffrn_reflns_theta_max 27.10
_diffrn_reflns_theta_min 2.11
_exptl_absorpt_coefficient_mu 1.751
_exptl_absorpt_correction_T_max 0.8472
_exptl_absorpt_correction_T_min 0.6042
_exptl_absorpt_correction_type empirical
_exptl_absorpt_process_details SADABS
_exptl_crystal_colour green
_exptl_crystal_density_diffrn 1.666
_exptl_crystal_description plate,
_exptl_crystal_F_000 644
_exptl_crystal_size_max 0.32
_exptl_crystal_size_mid 0.25
_exptl_crystal_size_min 0.10
_refine_diff_density_max 0.347
_refine_diff_density_min -0.356
_refine_diff_density_rms 0.064
_refine_ls_extinction_method none
_refine_ls_goodness_of_fit_ref 1.040
_refine_ls_hydrogen_treatment constr
_refine_ls_matrix_type full
_refine_ls_number_parameters 174
_refine_ls_number_reflns 2784
_refine_ls_number_restraints 0
_refine_ls_restrained_S_all 1.040
_refine_ls_R_factor_all 0.0224
_refine_ls_R_factor_gt 0.0206
_refine_ls_shift/su_max 0.003
_refine_ls_shift/su_mean 0.000
_refine_ls_structure_factor_coef Fsqd
_refine_ls_weighting_details 'calc w=1/[\s^2^(Fo^2^)+(0.0325P)^2^+0.5663P] where P=(Fo^2^+2Fc^2^)/3'
_refine_ls_weighting_scheme calc
_refine_ls_wR_factor_gt 0.0571
_refine_ls_wR_factor_ref 0.0581
_reflns_number_gt 2600
_reflns_number_total 2784
_reflns_threshold_expression >2sigma(I)
_cod_data_source_file ja203733q_si_001.cif
_cod_data_source_block zhu86
_cod_original_sg_symbol_Hall -P2ybc
_cod_database_code 4106681

loop_
_symmetry_equiv_pos_as_xyz
'x, y, z'
'-x, y+1/2, -z+1/2'
'-x, -y, -z'
'x, -y-1/2, z-1/2'

loop_
_atom_site_label
_atom_site_type_symbol
_atom_site_fract_x
_atom_site_fract_y
_atom_site_fract_z
_atom_site_U_iso_or_equiv
_atom_site_adp_type
_atom_site_occupancy
_atom_site_symmetry_multiplicity
_atom_site_calc_flag
_atom_site_refinement_flags
Cu1 Cu 0.55663(2) 0.938767(8) 0.06924(2) 0.01609(7) Uani 1 1 d .
C1 C 0.83242(19) 0.82589(7) 0.22985(18) 0.0213(3) Uani 1 1 d .
H1 H 0.8982 0.8620 0.2073 0.026 Uiso 1 1 calc R
C2 C 0.9221(2) 0.76537(8) 0.30084(19) 0.0249(3) Uani 1 1 d .
H2 H 1.0460 0.7600 0.3253 0.030 Uiso 1 1 calc R
C3 C 0.8274(2) 0.71285(8) 0.3354(2) 0.0285(3) Uani 1 1 d .
H3 H 0.8853 0.6708 0.3849 0.034 Uiso 1 1 calc R
C4 C 0.6471(2) 0.72264(8) 0.2967(2) 0.0257(3) Uani 1 1 d .
H4 H 0.5795 0.6873 0.3194 0.031 Uiso 1 1 calc R
C5 C 0.56577(19) 0.78453(7) 0.22433(17) 0.0198(3) Uani 1 1 d .
C6 C 0.3701(2) 0.79664(8) 0.1858(2) 0.0254(3) Uani 1 1 d .
H6A H 0.3240 0.8351 0.1044 0.030 Uiso 1 1 calc R
H6B H 0.3005 0.7545 0.1335 0.030 Uiso 1 1 calc R
N1 N 0.65688(16) 0.83631(6) 0.19095(15) 0.0186(2) Uani 1 1 d .
N2 N 0.3428(2) 0.81384(8) 0.3393(2) 0.0345(3) Uani 1 1 d .
N3 N 0.43925(18) 0.86086(8) 0.42690(17) 0.0307(3) Uani 1 1 d .
N4 N 0.5178(3) 0.90148(10) 0.5197(2) 0.0477(4) Uani 1 1 d .
C7 C 0.72071(19) 0.99155(7) -0.13455(18) 0.0193(3) Uani 1 1 d .
C8 C 0.8509(2) 0.99101(9) -0.2159(2) 0.0286(3) Uani 1 1 d .
H8A H 0.7842 0.9887 -0.3380 0.043 Uiso 1 1 calc R
H8B H 0.9299 0.9506 -0.1770 0.043 Uiso 1 1 calc R
H8C H 0.9234 1.0334 -0.1858 0.043 Uiso 1 1 calc R
O1 O 0.71900(14) 0.94013(5) -0.04633(14) 0.0221(2) Uani 1 1 d .
C9 C 0.74056(19) 1.05898(7) 0.25250(18) 0.0191(3) Uani 1 1 d .
C10 C 0.8828(2) 1.09436(8) 0.40231(19) 0.0252(3) Uani 1 1 d .
H10A H 0.9408 1.1307 0.3640 0.038 Uiso 1 1 calc R
H10B H 0.9729 1.0603 0.4690 0.038 Uiso 1 1 calc R
H10C H 0.8270 1.1151 0.4712 0.038 Uiso 1 1 calc R
O2 O 0.73586(14) 0.99366(5) 0.25300(13) 0.0241(2) Uani 1 1 d .
O3 O 0.37748(15) 0.95578(6) 0.15967(14) 0.0255(2) Uani 1 1 d .
O4 O 0.36338(14) 0.90239(5) -0.13776(13) 0.0236(2) Uani 1 1 d .

loop_
_atom_site_aniso_label
_atom_site_aniso_U_11
_atom_site_aniso_U_22
_atom_site_aniso_U_33
_atom_site_aniso_U_23
_atom_site_aniso_U_13
_atom_site_aniso_U_12
Cu1 0.01729(10) 0.01399(10) 0.01747(10) 0.00064(6) 0.00767(7) 0.00030(6)
C1 0.0212(7) 0.0201(7) 0.0221(7) 0.0007(5) 0.0085(6) -0.0028(5)
C2 0.0232(7) 0.0250(7) 0.0246(7) 0.0017(6) 0.0080(6) 0.0029(6)
C3 0.0362(9) 0.0187(7) 0.0293(8) 0.0052(6) 0.0122(7) 0.0043(6)
C4 0.0331(8) 0.0182(7) 0.0270(8) 0.0020(6) 0.0137(7) -0.0047(6)
C5 0.0234(7) 0.0184(6) 0.0174(6) -0.0023(5) 0.0083(6) -0.0045(5)
C6 0.0229(7) 0.0245(7) 0.0288(8) -0.0006(6) 0.0108(6) -0.0066(6)
N1 0.0203(6) 0.0157(5) 0.0186(6) -0.0001(4) 0.0069(5) -0.0022(4)
N2 0.0330(7) 0.0381(8) 0.0414(8) -0.0028(7) 0.0245(7) -0.0089(6)
N3 0.0348(8) 0.0342(8) 0.0279(7) 0.0055(6) 0.0177(6) 0.0026(6)
N4 0.0642(11) 0.0458(10) 0.0288(8) -0.0040(8) 0.0151(8) -0.0063(9)
C7 0.0192(6) 0.0201(7) 0.0196(7) -0.0038(5) 0.0090(6) -0.0038(5)
C8 0.0282(8) 0.0317(8) 0.0338(8) 0.0015(7) 0.0207(7) 0.0004(6)
O1 0.0236(5) 0.0203(5) 0.0266(6) 0.0016(4) 0.0147(5) 0.0016(4)
C9 0.0183(6) 0.0222(7) 0.0188(7) -0.0030(5) 0.0095(6) -0.0007(5)
C10 0.0239(7) 0.0264(8) 0.0230(7) -0.0060(6) 0.0074(6) -0.0017(6)
O2 0.0253(5) 0.0200(5) 0.0222(5) -0.0018(4) 0.0049(4) 0.0001(4)
O3 0.0304(6) 0.0224(5) 0.0308(6) 0.0053(4) 0.0197(5) 0.0041(4)
O4 0.0228(5) 0.0201(5) 0.0231(5) -0.0012(4) 0.0048(4) -0.0017(4)

loop_
_atom_type_symbol
_atom_type_description
_atom_type_scat_dispersion_real
_atom_type_scat_dispersion_imag
_atom_type_scat_source
C C 0.0033 0.0016 'International Tables Vol C Tables 4.2.6.8 and 6.1.1.4'
H H 0.0000 0.0000 'International Tables Vol C Tables 4.2.6.8 and 6.1.1.4'
N N 0.0061 0.0033 'International Tables Vol C Tables 4.2.6.8 and 6.1.1.4'
O O 0.0106 0.0060 'International Tables Vol C Tables 4.2.6.8 and 6.1.1.4'
Cu Cu 0.3201 1.2651 'International Tables Vol C Tables 4.2.6.8 and 6.1.1.4'

loop_
_geom_angle_atom_site_label_1
_geom_angle_atom_site_label_2
_geom_angle_atom_site_label_3
_geom_angle
_geom_angle_site_symmetry_1
_geom_angle_site_symmetry_3
O3 Cu1 O1 168.04(4) . .
O3 Cu1 O2 90.39(5) . .
O1 Cu1 O2 88.95(5) . .
O3 Cu1 O4 89.05(5) . .
O1 Cu1 O4 89.18(5) . .
O2 Cu1 O4 168.28(4) . .
O3 Cu1 N1 98.23(4) . .
O1 Cu1 N1 93.72(4) . .
O2 Cu1 N1 94.81(4) . .
O4 Cu1 N1 96.86(4) . .
O3 Cu1 Cu1 81.80(3) . 3_675
O1 Cu1 Cu1 86.26(3) . 3_675
O2 Cu1 Cu1 83.99(3) . 3_675
O4 Cu1 Cu1 84.34(3) . 3_675
N1 Cu1 Cu1 178.80(3) . 3_675
N1 C1 C2 123.48(13) . .
N1 C1 H1 118.3 . .
C2 C1 H1 118.3 . .
C3 C2 C1 118.49(14) . .
C3 C2 H2 120.8 . .
C1 C2 H2 120.8 . .
C4 C3 C2 118.87(14) . .
C4 C3 H3 120.6 . .
C2 C3 H3 120.6 . .
C3 C4 C5 119.42(14) . .
C3 C4 H4 120.3 . .
C5 C4 H4 120.3 . .
N1 C5 C4 122.30(14) . .
N1 C5 C6 117.76(13) . .
C4 C5 C6 119.91(13) . .
N2 C6 C5 111.94(13) . .
N2 C6 H6A 109.2 . .
C5 C6 H6A 109.2 . .
N2 C6 H6B 109.2 . .
C5 C6 H6B 109.2 . .
H6A C6 H6B 107.9 . .
C1 N1 C5 117.45(12) . .
C1 N1 Cu1 113.26(9) . .
C5 N1 Cu1 129.25(10) . .
N3 N2 C6 115.35(13) . .
N4 N3 N2 171.51(17) . .
O3 C7 O1 125.13(14) 3_675 .
O3 C7 C8 116.60(13) 3_675 .
O1 C7 C8 118.27(13) . .
C7 C8 H8A 109.5 . .
C7 C8 H8B 109.5 . .
H8A C8 H8B 109.5 . .
C7 C8 H8C 109.5 . .
H8A C8 H8C 109.5 . .
H8B C8 H8C 109.5 . .
C7 O1 Cu1 120.32(9) . .
O4 C9 O2 125.73(14) 3_675 .
O4 C9 C10 116.71(12) 3_675 .
O2 C9 C10 117.57(13) . .
C9 C10 H10A 109.5 . .
C9 C10 H10B 109.5 . .
H10A C10 H10B 109.5 . .
C9 C10 H10C 109.5 . .
H10A C10 H10C 109.5 . .
H10B C10 H10C 109.5 . .
C9 O2 Cu1 123.11(10) . .
C7 O3 Cu1 126.48(10) 3_675 .
C9 O4 Cu1 122.82(9) 3_675 .

loop_
_geom_bond_atom_site_label_1
_geom_bond_atom_site_label_2
_geom_bond_distance
_geom_bond_site_symmetry_2
Cu1 O3 1.9600(11) .
Cu1 O1 1.9752(11) .
Cu1 O2 1.9774(10) .
Cu1 O4 1.9768(10) .
Cu1 N1 2.2357(12) .
Cu1 Cu1 2.6439(3) 3_675
C1 N1 1.3459(18) .
C1 C2 1.383(2) .
C1 H1 0.9500 .
C2 C3 1.384(2) .
C2 H2 0.9500 .
C3 C4 1.382(2) .
C3 H3 0.9500 .
C4 C5 1.387(2) .
C4 H4 0.9500 .
C5 N1 1.3490(18) .
C5 C6 1.510(2) .
C6 N2 1.489(2) .
C6 H6A 0.9900 .
C6 H6B 0.9900 .
N2 N3 1.238(2) .
N3 N4 1.121(2) .
C7 O3 1.2573(18) 3_675
C7 O1 1.2618(18) .
C7 C8 1.507(2) .
C8 H8A 0.9800 .
C8 H8B 0.9800 .
C8 H8C 0.9800 .
C9 O4 1.2577(18) 3_675
C9 O2 1.2619(17) .
C9 C10 1.509(2) .
C10 H10A 0.9800 .
C10 H10B 0.9800 .
C10 H10C 0.9800 .
O3 C7 1.2572(18) 3_675
O4 C9 1.2577(18) 3_675

loop_
_geom_torsion_atom_site_label_1
_geom_torsion_atom_site_label_2
_geom_torsion_atom_site_label_3
_geom_torsion_atom_site_label_4
_geom_torsion
_geom_torsion_site_symmetry_1
_geom_torsion_site_symmetry_4
N1 C1 C2 C3 -0.6(2) . .
C1 C2 C3 C4 0.5(2) . .
C2 C3 C4 C5 0.0(2) . .
C3 C4 C5 N1 -0.5(2) . .
C3 C4 C5 C6 -178.30(14) . .
N1 C5 C6 N2 -101.18(16) . .
C4 C5 C6 N2 76.75(17) . .
C2 C1 N1 C5 0.2(2) . .
C2 C1 N1 Cu1 -177.78(12) . .
C4 C5 N1 C1 0.3(2) . .
C6 C5 N1 C1 178.21(13) . .
C4 C5 N1 Cu1 177.97(11) . .
C6 C5 N1 Cu1 -4.15(19) . .
O3 Cu1 N1 C1 -147.06(10) . .
O1 Cu1 N1 C1 33.29(10) . .
O2 Cu1 N1 C1 -55.96(10) . .
O4 Cu1 N1 C1 122.92(10) . .
O3 Cu1 N1 C5 35.22(13) . .
O1 Cu1 N1 C5 -144.42(12) . .
O2 Cu1 N1 C5 126.32(12) . .
O4 Cu1 N1 C5 -54.80(12) . .
C5 C6 N2 N3 50.90(19) . .
O3 C7 O1 Cu1 -1.2(2) 3_675 .
C8 C7 O1 Cu1 178.20(10) . .
O3 Cu1 O1 C7 4.0(3) . .
O2 Cu1 O1 C7 -82.96(11) . .
O4 Cu1 O1 C7 85.47(11) . .
N1 Cu1 O1 C7 -177.71(11) . .
Cu1 Cu1 O1 C7 1.08(10) 3_675 .
O4 C9 O2 Cu1 -0.9(2) 3_675 .
C10 C9 O2 Cu1 179.02(10) . .
O3 Cu1 O2 C9 -80.32(12) . .
O1 Cu1 O2 C9 87.74(12) . .
O4 Cu1 O2 C9 6.9(3) . .
N1 Cu1 O2 C9 -178.61(12) . .
Cu1 Cu1 O2 C9 1.39(12) 3_675 .
O1 Cu1 O3 C7 -3.3(3) . 3_675
O2 Cu1 O3 C7 83.52(12) . 3_675
O4 Cu1 O3 C7 -84.77(12) . 3_675
N1 Cu1 O3 C7 178.44(12) . 3_675
Cu1 Cu1 O3 C7 -0.35(12) 3_675 3_675
O3 Cu1 O4 C9 80.56(12) . 3_675
O1 Cu1 O4 C9 -87.62(12) . 3_675
O2 Cu1 O4 C9 -6.8(3) . 3_675
N1 Cu1 O4 C9 178.73(11) . 3_675
Cu1 Cu1 O4 C9 -1.29(11) 3_675 3_675
